data_2004247
loop_
_publ_author_name
'Lewis, T. J.'
'Rettig, S. J.'
'Scheffer, J. R.'
'Trotter, J.'

_publ_contact_author
;
    Professor James Trotter
    Department of Chemistry
    University of British Columbia
    Vancouver, B.C.
    Canada V6T 1Z1
;
_publ_section_title
;
 3,3,18,18-Tetramethyl-1,5,16,20-tetraoxadispiro[5.8.5.8]octacosane
;
_journal_issue 12
_journal_name_full 'Acta Crystallographica Section C'
_journal_page_first 2688
_journal_page_last 2690
_journal_paper_doi 10.1107/S0108270195008201
_journal_volume 51
_journal_year 1995
_chemical_formula_moiety 'C28 H52 O4'
_chemical_formula_sum 'C28 H52 O4'
_chemical_formula_weight 452.72
_chemical_name_systematic
;
3,3,18,18-Tetramethyl-1,5,16,20-tetraoxadispiro[5,8,5,8]
octacosane
OR
5,5-Dimethyl-1,3-dioxacyclohexan-2-spiro-1'-cyclooctadecan-
10'-spiro-2"-5",5"-dimethyl-1",3"-dioxacyclohexane
OR
Dispiro[5,5-dimethyl-1,3-dioxacyclohexane-2,1'-cyclooctadecan-
10',2"-5",5"-dimethyl-1",3"-dioxacyclohexane]
;
_space_group_IT_number 2
_symmetry_cell_setting triclinic
_symmetry_space_group_name_Hall '-P 1'
_symmetry_space_group_name_H-M 'P -1'
_atom_type_scat_source IntTabIV
_cell_angle_alpha 90.27(1)
_cell_angle_beta 104.32(1)
_cell_angle_gamma 109.86(1)
_cell_formula_units_Z 1
_cell_length_a 10.718(1)
_cell_length_b 13.050(1)
_cell_length_c 5.5074(4)
_cell_measurement_reflns_used 25
_cell_measurement_temperature 294
_cell_measurement_theta_max 57.4
_cell_measurement_theta_min 46.4
_cell_volume 698.66(12)
_computing_cell_refinement 'MSC/AFC Diffractometer Control Software'
_computing_data_collection
;MSC/AFC Diffractometer Control Software (Molecular Structure Corporation,
 1988)
;
_computing_data_reduction 'TEXSAN (Molecular Structure Corporation, 1990)'
_computing_publication_material TEXSAN
_computing_structure_refinement TEXSAN
_computing_structure_solution TEXSAN
_diffrn_ambient_temperature 294
_diffrn_measurement_device AFC6S
_diffrn_measurement_method '\w-2\q scans'
_diffrn_radiation_monochromator graphite
_diffrn_radiation_source 'X-ray tube'
_diffrn_radiation_type CuK\a
_diffrn_radiation_wavelength 1.54178
_diffrn_reflns_av_R_equivalents 0.019
_diffrn_reflns_limit_h_max 13
_diffrn_reflns_limit_h_min 0
_diffrn_reflns_limit_k_max 15
_diffrn_reflns_limit_k_min -15
_diffrn_reflns_limit_l_max 6
_diffrn_reflns_limit_l_min -6
_diffrn_reflns_number 3165
_diffrn_reflns_theta_max 77.5
_diffrn_standards_decay_% 0
_diffrn_standards_interval_count 250
_diffrn_standards_number 3
_exptl_absorpt_coefficient_mu 0.51
_exptl_absorpt_correction_T_max 1.00
_exptl_absorpt_correction_T_min 0.72
_exptl_absorpt_correction_type 'DIFABS (Walker & Stuart, 1983)'
_exptl_crystal_colour colorless
_exptl_crystal_density_diffrn 1.076
_exptl_crystal_description needle
_exptl_crystal_F_000 252
_exptl_crystal_size_max 0.40
_exptl_crystal_size_mid 0.25
_exptl_crystal_size_min 0.25
_refine_diff_density_max 0.17
_refine_diff_density_min -0.15
_refine_ls_extinction_coef '1.4 x 10^-4^'
_refine_ls_extinction_method 'Zachariasen (1968) type 2 Gaussian isotropic'
_refine_ls_goodness_of_fit_obs 2.9
_refine_ls_hydrogen_treatment refxyzB
_refine_ls_matrix_type full
_refine_ls_number_constraints 0
_refine_ls_number_parameters 250
_refine_ls_number_reflns 2325
_refine_ls_number_restraints 0
_refine_ls_R_factor_obs 0.042
_refine_ls_shift/esd_max 0.00
_refine_ls_structure_factor_coef F
_refine_ls_weighting_details 'w = 1/\s^2^(F)'
_refine_ls_weighting_scheme calc
_refine_ls_wR_factor_obs 0.056
_reflns_number_observed 2325
_reflns_number_total 2844
_reflns_observed_criterion 3\s(I)
_cod_data_source_file fg1091.cif
_cod_data_source_block 18ring
_cod_depositor_comments
;
The following automatic conversions were performed:

'_refine_ls_weighting_scheme' value '1/\s^2^(F)' was changed to
'calc'. New tag '_refine_ls_weighting_details' was created. The value
of the new tag was set to 'w = 1/\s^2^(F)'.

Automatic conversion script
Id: cif_fix_values 3143 2015-03-26 13:38:13Z robertas 
;
_cod_original_cell_volume 698.60(10)
_cod_database_code 2004247

loop_
_symmetry_equiv_pos_as_xyz
'   +x,   +y,   +z'
'   -x,   -y,   -z'

loop_
_atom_site_label
_atom_site_fract_x
_atom_site_fract_y
_atom_site_fract_z
_atom_site_U_iso_or_equiv
O1 0.40413(8) 0.35243(7) 0.3836(2) 0.0464(4)
O2 0.2246(1) 0.26671(7) 0.0250(2) 0.0521(4)
C1 0.3291(1) 0.2527(1) 0.2264(2) 0.0450(5)
C2 0.4303(2) 0.2328(1) 0.0986(3) 0.0552(6)
C3 0.5512(2) 0.2123(2) 0.2722(3) 0.0633(8)
C4 0.6460(2) 0.1885(2) 0.1336(4) 0.0709(8)
C5 0.7689(2) 0.1689(1) 0.3052(5) 0.0743(9)
C6 0.7318(2) 0.0712(1) 0.4559(4) 0.0619(6)
C7 0.8525(2) 0.0424(1) 0.6016(5) 0.0738(8)
C8 0.8132(2) -0.0502(1) 0.7676(4) 0.0726(8)
C9 0.7303(1) -0.1608(1) 0.6187(3) 0.0504(5)
C10 0.3216(1) 0.4001(1) 0.4786(2) 0.0469(5)
C11 0.2141(1) 0.4201(1) 0.2648(2) 0.0493(5)
C12 0.1353(1) 0.3110(1) 0.1048(3) 0.0550(6)
C13 0.1157(2) 0.4561(2) 0.3713(4) 0.0713(9)
C14 0.2851(2) 0.5069(1) 0.1107(3) 0.0631(6)
H1 0.381(2) 0.170(1) -0.026(3) 0.070(5)
H2 0.459(2) 0.298(1) 0.006(3) 0.068(5)
H3 0.601(2) 0.273(2) 0.404(4) 0.099(6)
H4 0.517(2) 0.148(2) 0.368(4) 0.087(6)
H5 0.587(2) 0.118(2) 0.004(4) 0.109(8)
H6 0.676(2) 0.250(2) 0.027(4) 0.100(6)
H7 0.831(2) 0.153(2) 0.207(4) 0.103(6)
H8 0.818(2) 0.229(2) 0.435(4) 0.096(6)
H9 0.679(2) 0.083(2) 0.571(4) 0.099(6)
H10 0.666(2) 0.006(2) 0.332(4) 0.092(6)
H11 0.900(2) 0.021(2) 0.479(4) 0.106(8)
H12 0.916(2) 0.108(2) 0.710(4) 0.110(8)
H13 0.898(2) -0.057(2) 0.882(4) 0.101(6)
H14 0.763(2) -0.028(2) 0.875(4) 0.089(6)
H15 0.649(2) -0.155(1) 0.483(3) 0.060(4)
H16 0.788(2) -0.182(1) 0.527(3) 0.058(4)
H17 0.281(1) 0.355(1) 0.599(3) 0.051(4)
H18 0.386(2) 0.469(1) 0.579(3) 0.061(4)
H19 0.073(2) 0.318(1) -0.048(3) 0.065(4)
H20 0.080(2) 0.258(1) 0.201(3) 0.057(4)
H21 0.163(2) 0.527(2) 0.481(4) 0.090(6)
H22 0.041(2) 0.464(2) 0.235(4) 0.095(6)
H23 0.075(2) 0.400(2) 0.489(4) 0.098(6)
H24 0.348(2) 0.484(1) 0.034(3) 0.076(5)
H25 0.219(2) 0.522(2) -0.021(4) 0.084(5)
H26 0.339(2) 0.578(2) 0.224(4) 0.089(6)

loop_
_geom_angle_atom_site_label_1
_geom_angle_atom_site_label_2
_geom_angle_atom_site_label_3
_geom_angle_site_symmetry_1
_geom_angle_site_symmetry_3
_geom_angle
_geom_angle_publ_flag
C1 O1 C10 . . 114.80(10) no
C1 O2 C12 . . 114.10(10) no
O1 C1 O2 . . 110.50(10) no
O1 C1 C2 . . 105.30(10) no
O1 C1 C9 . 2_656 110.50(10) no
O2 C1 C2 . . 104.60(10) no
O2 C1 C9 . 2_656 111.90(10) no
C2 C1 C9 . 2_656 113.80(10) no
C1 C2 C3 . . 115.40(10) no
C2 C3 C4 . . 113.20(10) no
C3 C4 C5 . . 113.9(2) no
C4 C5 C6 . . 114.40(10) no
C5 C6 C7 . . 114.80(10) no
C6 C7 C8 . . 113.50(10) no
C7 C8 C9 . . 113.3(2) no
C1 C9 C8 2_656 . 115.10(10) no
O1 C10 C11 . . 111.10(10) no
C10 C11 C12 . . 106.40(10) no
C10 C11 C13 . . 109.80(10) no
C10 C11 C14 . . 109.70(10) no
C12 C11 C13 . . 109.40(10) no
C12 C11 C14 . . 110.90(10) no
C13 C11 C14 . . 110.60(10) no
O2 C12 C11 . . 112.00(10) no
C1 C2 H1 . . 109.0(10) no
C1 C2 H2 . . 105.0(10) no
C3 C2 H1 . . 108.0(10) no
C3 C2 H2 . . 113.0(10) no
H1 C2 H2 . . 107.0(10) no
C2 C3 H3 . . 110.0(10) no
C2 C3 H4 . . 110.0(10) no
C4 C3 H3 . . 112.0(10) no
C4 C3 H4 . . 108.0(10) no
H3 C3 H4 . . 104(2) no
C3 C4 H5 . . 108.0(10) no
C3 C4 H6 . . 109.0(10) no
C5 C4 H5 . . 109.0(10) no
C5 C4 H6 . . 111.0(10) no
H5 C4 H6 . . 105(2) no
C4 C5 H7 . . 112.0(10) no
C4 C5 H8 . . 110.0(10) no
C6 C5 H7 . . 104.0(10) no
C6 C5 H8 . . 103.0(10) no
H7 C5 H8 . . 113(2) no
C5 C6 H9 . . 110.0(10) no
C5 C6 H10 . . 107.0(10) no
C7 C6 H9 . . 110.0(10) no
C7 C6 H10 . . 109.0(10) no
H9 C6 H10 . . 106(2) no
C6 C7 H11 . . 110.0(10) no
C6 C7 H12 . . 107.0(10) no
C8 C7 H11 . . 109.0(10) no
C8 C7 H12 . . 108.0(10) no
H11 C7 H12 . . 110(2) no
C7 C8 H13 . . 110.0(10) no
C7 C8 H14 . . 106.0(10) no
C9 C8 H13 . . 107.0(10) no
C9 C8 H14 . . 113.0(10) no
H13 C8 H14 . . 107(2) no
C1 C9 H15 2_656 . 107.0(10) no
C1 C9 H16 2_656 . 110.0(10) no
C8 C9 H15 . . 110.0(10) no
C8 C9 H16 . . 109.0(10) no
H15 C9 H16 . . 106.0(10) no
O1 C10 H17 . . 110.0(10) no
O1 C10 H18 . . 106.0(10) no
C11 C10 H17 . . 113.0(10) no
C11 C10 H18 . . 112.0(10) no
H17 C10 H18 . . 105.0(10) no
O2 C12 H19 . . 105.0(10) no
O2 C12 H20 . . 110.0(10) no
C11 C12 H19 . . 112.0(10) no
C11 C12 H20 . . 110.0(10) no
H19 C12 H20 . . 108.0(10) no
C11 C13 H21 . . 113.0(10) no
C11 C13 H22 . . 111.0(10) no
C11 C13 H23 . . 110.0(10) no
H21 C13 H22 . . 109(2) no
H21 C13 H23 . . 105(2) no
H22 C13 H23 . . 110(2) no
C11 C14 H24 . . 112.0(10) no
C11 C14 H25 . . 111.0(10) no
C11 C14 H26 . . 109.0(10) no
H24 C14 H25 . . 108.0(10) no
H24 C14 H26 . . 110.0(10) no
H25 C14 H26 . . 107(2) no

loop_
_geom_bond_atom_site_label_1
_geom_bond_atom_site_label_2
_geom_bond_site_symmetry_2
_geom_bond_distance
_geom_bond_publ_flag
O1 C1 . 1.4230(10) no
O1 C10 . 1.429(2) no
O2 C1 . 1.4300(10) no
O2 C12 . 1.423(2) no
C1 C2 . 1.519(2) no
C1 C9 2_656 1.527(2) no
C2 C3 . 1.513(2) no
C3 C4 . 1.519(2) no
C4 C5 . 1.520(3) no
C5 C6 . 1.517(2) no
C6 C7 . 1.509(2) no
C7 C8 . 1.526(3) no
C8 C9 . 1.517(2) no
C10 C11 . 1.523(2) no
C11 C12 . 1.523(2) no
C11 C13 . 1.522(2) no
C11 C14 . 1.525(2) no
C2 H1 . 0.97(2) no
C2 H2 . 0.99(2) no
C3 H3 . 0.98(2) no
C3 H4 . 1.00(2) no
C4 H5 . 1.06(2) no
C4 H6 . 1.01(2) no
C5 H7 . 1.02(2) no
C5 H8 . 0.97(2) no
C6 H9 . 0.99(2) no
C6 H10 . 1.02(2) no
C7 H11 . 1.03(2) no
C7 H12 . 0.98(2) no
C8 H13 . 1.00(2) no
C8 H14 . 0.99(2) no
C9 H15 . 1.02(2) no
C9 H16 . 0.99(2) no
C10 H17 . 0.970(10) no
C10 H18 . 0.99(2) no
C12 H19 . 0.96(2) no
C12 H20 . 1.00(2) no
C13 H21 . 1.00(2) no
C13 H22 . 0.99(2) no
C13 H23 . 1.04(2) no
C14 H24 . 1.00(2) no
C14 H25 . 0.95(2) no
C14 H26 . 1.02(2) no
